data_1531111
loop_
_publ_author_name
'Bator, G.'
'Zaleski, J.'
'Zeegers-Huyskens, T.'
'Jakubas, R.'

_publ_section_title
;
 Structure and phase transitions in guanidinium halogenobismuthates(III)
;
_journal_name_full 'Journal of Molecular Structure'
_journal_page_first 61
_journal_page_last 74
_journal_volume 570
_journal_year 2001
_chemical_formula_sum 'C3 H18 Bi Br6 N9'
_chemical_name_systematic '(C (N H2)3)3 (Bi Br6)'
_space_group_IT_number 15
_symmetry_space_group_name_Hall '-C 2yc'
_symmetry_space_group_name_H-M 'C 1 2/c 1'
_cell_angle_alpha 90
_cell_angle_beta 92.72
_cell_angle_gamma 90
_cell_formula_units_Z 16
_cell_length_a 31.882
_cell_length_b 8.934
_cell_length_c 29.058
_cell_volume 8267.375
_citation_journal_id_ASTM JMOSB4
_cod_data_source_file Bator_JMOSB4_2001_1715.cif
_cod_data_source_block C3H18Bi1Br6N9
_cod_original_cell_volume 8267.376
_cod_original_formula_sum 'C3 H18 Bi1 Br6 N9'
_cod_database_code 1531111

loop_
_symmetry_equiv_pos_as_xyz
x,y,z
-x,y,-z+1/2
-x,-y,-z
x,-y,z-1/2
x+1/2,y+1/2,z
-x+1/2,y+1/2,-z+1/2
-x+1/2,-y+1/2,-z
x+1/2,-y+1/2,z-1/2

loop_
_atom_site_label
_atom_site_type_symbol
_atom_site_fract_x
_atom_site_fract_y
_atom_site_fract_z
_atom_site_occupancy
_atom_site_U_iso_or_equiv
C4 C+4 0.1693 -0.0185 0.2836 1 0.0
Bi2 Bi+3 0 0.5 0 1 0.0
N3 N-3 -0.0825 0.636 0.1431 1 0.0
Bi3 Bi+3 0.2348 0.4738 0.3643 1 0.0
N7 N-3 0.0604 0.0331 0.1204 1 0.0
Br7 Br-1 0.1861 0.6943 0.4094 1 0.0
N16 N-3 0.2971 0.0835 0.4828 1 0.0
C5 C+4 -0.0944 0.0227 0.0229 1 0.0
Br6 Br-1 0.0887 0.4424 0.0003 1 0.0
N17 N-3 0.2936 0.8359 0.4711 1 0.0
Br2 Br-1 0.0557 0.2525 0.2254 1 0.0
N6 N-3 0.8744 0.3634 0.8881 1 0.0
Br5 Br-1 -0.015 0.2654 -0.0648 1 0.0
N13 N-3 -0.06 -0.0228 0.0046 1 0.0
N4 N-3 -0.0735 0.5161 0.8662 1 0.0
N18 N-3 0.267 -0.0084 0.4172 1 0.0
Bi1 Bi+3 0 0.0135 0.25 1 0.0
N11 N-3 0.1512 0.112 0.2799 1 0.0
N12 N-3 0.1472 0.8597 0.2835 1 0.0
C6 C+4 0.2857 -0.0299 0.4571 1 0.0
N2 N-3 -0.0288 0.515 0.1794 1 0.0
Br10 Br-1 0.2937 0.4529 0.4427 1 0.0
N10 N-3 0.2101 -0.0262 0.2872 1 0.0
Br4 Br-1 -0.0058 0.2848 0.0705 1 0.0
Br8 Br-1 0.1831 0.2469 0.404 1 0.0
Br9 Br-1 0.1815 0.4891 0.2852 1 0.0
N9 N-3 0.1251 -0.012 0.154 1 0.0
Br1 Br-1 0.0522 0.7844 0.2176 1 0.0
N14 N-3 0.8954 0.1619 0.0208 1 0.0
Br12 Br-1 0.2842 0.7078 0.3305 1 0.0
C2 C+4 0.8894 0.4609 0.8586 1 0.0
N1 N-3 -0.0852 0.3862 0.1512 1 0.0
C3 C+4 0.1007 0.0638 0.1247 1 0.0
N15 N-3 0.8813 -0.0742 0.0412 1 0.0
C1 C+4 -0.0662 0.5128 0.1575 1 0.0
Br11 Br-1 0.2824 0.2537 0.3203 1 0.0
N8 N-3 0.116 0.1689 0.0988 1 0.0
Br3 Br-1 0.0465 0.0062 0.336 1 0.0
N5 N-3 0.867 0.4977 0.8221 1 0.0
